data_7714894
loop_
_publ_author_name
'Erlemeier, Lukas'
'M&#xfc;ller, Marius J'
'Stuhrmann, Gina'
'Dunaj, Tobias'
'Werncke, Gunnar'
'Chatterjee, Sangam'
'von H&#xe4;nisch, Carsten'

_publ_section_title
;
 Easy access to strongly fluorescent higher homologues of BODIPY.
;
_journal_issue 3
_journal_name_full 'Dalton transactions (Cambridge, England : 2003)'
_journal_page_first 887
_journal_page_last 893
_journal_paper_doi 10.1039/d3dt03323f
_journal_volume 53
_journal_year 2024
_chemical_formula_moiety 'C40 H47 Al N2'
_chemical_formula_sum 'C40 H47 Al N2'
_chemical_formula_weight 582.77
_space_group_crystal_system triclinic
_space_group_IT_number 2
_space_group_name_Hall '-P 1'
_space_group_name_H-M_alt 'P -1'
_atom_sites_solution_hydrogens geom
_atom_sites_solution_primary dual
_audit_creation_date 2022-12-09
_audit_creation_method
;
Olex2 1.2
(compiled 2018.05.29 svn.r3508 for OlexSys, GUI svn.r5506)
;
_audit_update_record
;
2023-11-24 deposited with the CCDC.	2023-12-20 downloaded from the CCDC.
;
_cell_angle_alpha 89.10(3)
_cell_angle_beta 73.44(3)
_cell_angle_gamma 87.79(3)
_cell_formula_units_Z 2
_cell_length_a 8.259(3)
_cell_length_b 14.610(6)
_cell_length_c 14.774(6)
_cell_measurement_reflns_used 4041
_cell_measurement_temperature 100
_cell_measurement_theta_max 30.02
_cell_measurement_theta_min 3.09
_cell_volume 1707.5(12)
_computing_data_collection 'X-Area Pilatus3_SV 1.31.186.0 (STOE, 2022)'
_computing_molecular_graphics 'Olex2 (Dolomanov et al., 2009)'
_computing_publication_material 'Olex2 (Dolomanov et al., 2009)'
_computing_structure_refinement 'ShelXL (Sheldrick, 2015)'
_computing_structure_solution 'XT (Sheldrick, 2015)'
_diffrn_ambient_temperature 100
_diffrn_detector Pilatus300K
_diffrn_detector_area_resol_mean 5.81
_diffrn_detector_type 'DECTRIS PILATUS 300K'
_diffrn_measured_fraction_theta_full 0.999
_diffrn_measured_fraction_theta_max 0.991
_diffrn_measurement_device 'Eulerian 4-circle diffractometer'
_diffrn_measurement_device_type 'STOE STADIVARI'
_diffrn_measurement_method 'rotation method, \w scans'
_diffrn_radiation_monochromator 'Graded multilayer mirror'
_diffrn_radiation_probe x-ray
_diffrn_radiation_type CuK\a
_diffrn_radiation_wavelength 1.54186
_diffrn_reflns_av_unetI/netI 0.2117
_diffrn_reflns_Laue_measured_fraction_full 0.999
_diffrn_reflns_Laue_measured_fraction_max 0.991
_diffrn_reflns_limit_h_max 10
_diffrn_reflns_limit_h_min -10
_diffrn_reflns_limit_k_max 18
_diffrn_reflns_limit_k_min -15
_diffrn_reflns_limit_l_max 18
_diffrn_reflns_limit_l_min -18
_diffrn_reflns_number 59116
_diffrn_reflns_point_group_measured_fraction_full 0.999
_diffrn_reflns_point_group_measured_fraction_max 0.991
_diffrn_reflns_theta_full 67.686
_diffrn_reflns_theta_max 76.300
_diffrn_reflns_theta_min 4.339
_diffrn_source 'GeniX 3D HF Cu'
_diffrn_source_target Mo
_exptl_absorpt_coefficient_mu 0.725
_exptl_absorpt_correction_T_max 0.9686
_exptl_absorpt_correction_T_min 0.3484
_exptl_absorpt_correction_type sphere
_exptl_absorpt_process_details
;
STOE LANA, absorption correction by scaling of reflection intensities.
J. Koziskova, F. Hahn, J. Richter, J. Kozisek, "Comparison of different
absorption corrections on the model structure of tetrakis(\m~2~-acetato)-
diaqua-di-copper(II)", Acta Chimica Slovaca, vol. 9, no. 2, 2016, pp. 136 - 140.
Afterwards a spherical absorption correction was performed within STOE LANA.
;
_exptl_crystal_colour orange
_exptl_crystal_colour_primary orange
_exptl_crystal_density_diffrn 1.133
_exptl_crystal_description block
_exptl_crystal_F_000 628
_exptl_crystal_size_rad 0.0285
_refine_diff_density_max 0.326
_refine_diff_density_min -0.353
_refine_diff_density_rms 0.066
_refine_ls_extinction_coef 0.0032(2)
_refine_ls_extinction_expression Fc^*^=kFc[1+0.001xFc^2^\l^3^/sin(2\q)]^-1/4^
_refine_ls_extinction_method 'SHELXL-2016/6 (Sheldrick 2016)'
_refine_ls_goodness_of_fit_ref 0.745
_refine_ls_hydrogen_treatment constr
_refine_ls_matrix_type full
_refine_ls_number_parameters 401
_refine_ls_number_reflns 59116
_refine_ls_number_restraints 0
_refine_ls_restrained_S_all 0.745
_refine_ls_R_factor_all 0.1487
_refine_ls_R_factor_gt 0.0609
_refine_ls_shift/su_max 0.000
_refine_ls_shift/su_mean 0.000
_refine_ls_structure_factor_coef Fsqd
_refine_ls_weighting_details 'w=1/[\s^2^(Fo^2^)+(0.0326P)^2^] where P=(Fo^2^+2Fc^2^)/3'
_refine_ls_weighting_scheme calc
_refine_ls_wR_factor_gt 0.1163
_refine_ls_wR_factor_ref 0.1422
_reflns_Friedel_coverage 0.000
_reflns_number_gt 22290
_reflns_number_total 59116
_reflns_threshold_expression 'I > 2\s(I)'
_cod_data_source_file d3dt03323f2.cif
_cod_data_source_block lep104a
_cod_depositor_comments 'Adding full bibliography for 7714889--7714895.cif.'
_cod_original_cell_volume 1707.6(12)
_cod_database_code 7714894
_shelx_shelxl_version_number 2016/6
_shelx_space_group_comment
;
The symmetry employed for this shelxl refinement is uniquely defined
by the following loop, which should always be used as a source of
symmetry information in preference to the above space-group names.
They are only intended as comments.
;
_olex2_refinement_description
;
1. Twinned data refinement
 Scales: 0.4890(10)
 0.5110(10)
2. Fixed Uiso
 At 1.2 times of:
  All C(H) groups, All C(H,H) groups
 At 1.5 times of:
  All C(H,H,H) groups
3.a Secondary CH2 refined with riding coordinates:
 C37(H37A,H37B), C39(H39A,H39B)
3.b Aromatic/amide H refined with riding coordinates:
 C2(H2), C3(H3), C7(H7), C8(H8), C12(H12), C14(H14), C21(H21), C23(H23),
 C30(H30), C32(H32)
3.c Idealised Me refined as rotating group:
 C16(H16A,H16B,H16C), C17(H17A,H17B,H17C), C18(H18A,H18B,H18C), C25(H25A,H25B,
 H25C), C26(H26A,H26B,H26C), C27(H27A,H27B,H27C), C34(H34A,H34B,H34C), C35(H35A,
 H35B,H35C), C36(H36A,H36B,H36C), C38(H38A,H38B,H38C), C40(H40A,H40B,H40C)
;
_olex2_submission_special_instructions 'No special instructions were received'

loop_
_space_group_symop_operation_xyz
'x, y, z'
'-x, -y, -z'

loop_
_atom_site_label
_atom_site_type_symbol
_atom_site_fract_x
_atom_site_fract_y
_atom_site_fract_z
_atom_site_U_iso_or_equiv
_atom_site_adp_type
_atom_site_occupancy
_atom_site_site_symmetry_order
_atom_site_calc_flag
_atom_site_refinement_flags_posn
_atom_site_refinement_flags_adp
_atom_site_refinement_flags_occupancy
_atom_site_disorder_assembly
_atom_site_disorder_group
Al1 Al 0.69600(15) 0.74671(8) 0.74522(8) 0.0276(3) Uani 1 1 d . . . . .
N1 N 0.6985(4) 0.8434(2) 0.6546(2) 0.0279(7) Uani 1 1 d . . . . .
N2 N 0.7043(4) 0.6495(2) 0.6567(2) 0.0282(7) Uani 1 1 d . . . . .
C1 C 0.7049(5) 0.9353(2) 0.6648(3) 0.0297(9) Uani 1 1 d . . . . .
C2 C 0.6712(6) 0.9836(3) 0.5891(3) 0.0362(10) Uani 1 1 d . . . . .
H2 H 0.666675 1.048283 0.581582 0.043 Uiso 1 1 calc R . . . .
C3 C 0.6460(6) 0.9192(3) 0.5278(3) 0.0339(9) Uani 1 1 d . . . . .
H3 H 0.622312 0.931351 0.469470 0.041 Uiso 1 1 calc R . . . .
C4 C 0.6619(5) 0.8318(3) 0.5676(3) 0.0287(8) Uani 1 1 d . . . . .
C5 C 0.6478(4) 0.7473(3) 0.5297(3) 0.0301(8) Uani 1 1 d . . . . .
C6 C 0.6649(5) 0.6621(3) 0.5700(3) 0.0289(8) Uani 1 1 d . . . . .
C7 C 0.6478(6) 0.5751(3) 0.5346(3) 0.0340(9) Uani 1 1 d . . . . .
H7 H 0.620765 0.563330 0.477642 0.041 Uiso 1 1 calc R . . . .
C8 C 0.6776(6) 0.5100(3) 0.5975(3) 0.0368(10) Uani 1 1 d . . . . .
H8 H 0.674501 0.445436 0.591983 0.044 Uiso 1 1 calc R . . . .
C9 C 0.7130(5) 0.5575(2) 0.6709(3) 0.0294(9) Uani 1 1 d . . . . .
C10 C 0.7515(6) 0.9757(3) 0.7456(3) 0.0330(9) Uani 1 1 d . . . . .
C11 C 0.9225(6) 0.9852(3) 0.7381(3) 0.0333(9) Uani 1 1 d . . . . .
C12 C 0.9662(6) 1.0281(3) 0.8109(3) 0.0344(9) Uani 1 1 d . . . . .
H12 H 1.082266 1.034374 0.806489 0.041 Uiso 1 1 calc R . . . .
C13 C 0.8439(6) 1.0621(3) 0.8901(3) 0.0322(9) Uani 1 1 d . . . . .
C14 C 0.6754(6) 1.0523(2) 0.8959(3) 0.0331(9) Uani 1 1 d . . . . .
H14 H 0.591205 1.074521 0.949995 0.040 Uiso 1 1 calc R . . . .
C15 C 0.6257(6) 1.0102(3) 0.8237(3) 0.0322(9) Uani 1 1 d . . . . .
C16 C 1.0583(6) 0.9515(3) 0.6520(3) 0.0406(10) Uani 1 1 d . . . . .
H16A H 1.034011 0.889446 0.636710 0.061 Uiso 1 1 calc GR . . . .
H16B H 1.168320 0.950810 0.664973 0.061 Uiso 1 1 calc GR . . . .
H16C H 1.060724 0.992482 0.598523 0.061 Uiso 1 1 calc GR . . . .
C17 C 0.8961(6) 1.1105(3) 0.9668(3) 0.0428(11) Uani 1 1 d . . . . .
H17A H 0.888124 1.068649 1.020224 0.064 Uiso 1 1 calc GR . . . .
H17B H 0.821083 1.164367 0.987862 0.064 Uiso 1 1 calc GR . . . .
H17C H 1.012832 1.129824 0.941784 0.064 Uiso 1 1 calc GR . . . .
C18 C 0.4405(5) 1.0067(3) 0.8292(3) 0.0361(10) Uani 1 1 d . . . . .
H18A H 0.413770 1.051468 0.784992 0.054 Uiso 1 1 calc GR . . . .
H18B H 0.371866 1.021157 0.893539 0.054 Uiso 1 1 calc GR . . . .
H18C H 0.415712 0.945135 0.812519 0.054 Uiso 1 1 calc GR . . . .
C19 C 0.7616(6) 0.5167(3) 0.7526(3) 0.0321(9) Uani 1 1 d . . . . .
C20 C 0.9333(6) 0.5059(3) 0.7481(3) 0.0313(9) Uani 1 1 d . . . . .
C21 C 0.9780(6) 0.4632(3) 0.8232(3) 0.0344(9) Uani 1 1 d . . . . .
H21 H 1.094079 0.456509 0.820681 0.041 Uiso 1 1 calc R . . . .
C22 C 0.8565(5) 0.4303(2) 0.9016(3) 0.0316(9) Uani 1 1 d . . . . .
C23 C 0.6879(6) 0.4405(3) 0.9042(3) 0.0348(9) Uani 1 1 d . . . . .
H23 H 0.604110 0.417995 0.957285 0.042 Uiso 1 1 calc R . . . .
C24 C 0.6378(5) 0.4833(2) 0.8303(3) 0.0306(9) Uani 1 1 d . . . . .
C25 C 1.0684(6) 0.5407(3) 0.6640(3) 0.0400(10) Uani 1 1 d . . . . .
H25A H 1.055895 0.513810 0.606132 0.060 Uiso 1 1 calc GR . . . .
H25B H 1.180085 0.523338 0.670881 0.060 Uiso 1 1 calc GR . . . .
H25C H 1.056875 0.607592 0.660481 0.060 Uiso 1 1 calc GR . . . .
C26 C 0.9101(6) 0.3836(3) 0.9814(3) 0.0407(11) Uani 1 1 d . . . . .
H26A H 0.931386 0.430118 1.023324 0.061 Uiso 1 1 calc GR . . . .
H26B H 1.013502 0.346211 0.955206 0.061 Uiso 1 1 calc GR . . . .
H26C H 0.820034 0.344434 1.017178 0.061 Uiso 1 1 calc GR . . . .
C27 C 0.4524(5) 0.4900(3) 0.8331(3) 0.0370(10) Uani 1 1 d . . . . .
H27A H 0.423056 0.552656 0.817066 0.056 Uiso 1 1 calc GR . . . .
H27B H 0.382496 0.474435 0.896566 0.056 Uiso 1 1 calc GR . . . .
H27C H 0.432073 0.447314 0.787309 0.056 Uiso 1 1 calc GR . . . .
C28 C 0.6198(5) 0.7475(2) 0.4325(2) 0.0288(8) Uani 1 1 d . . . . .
C29 C 0.4572(5) 0.7480(2) 0.4230(2) 0.0307(8) Uani 1 1 d . . . . .
C30 C 0.4350(5) 0.7486(3) 0.3325(3) 0.0353(9) Uani 1 1 d . . . . .
H30 H 0.324047 0.749017 0.325607 0.042 Uiso 1 1 calc R . . . .
C31 C 0.5735(5) 0.7487(3) 0.2525(3) 0.0347(9) Uani 1 1 d . . . . .
C32 C 0.7346(5) 0.7477(3) 0.2634(3) 0.0366(9) Uani 1 1 d . . . . .
H32 H 0.829385 0.747365 0.208792 0.044 Uiso 1 1 calc R . . . .
C33 C 0.7613(5) 0.7472(3) 0.3528(3) 0.0328(9) Uani 1 1 d . . . . .
C34 C 0.3053(5) 0.7475(3) 0.5088(3) 0.0401(10) Uani 1 1 d . . . . .
H34A H 0.202190 0.757637 0.489188 0.060 Uiso 1 1 calc GR . . . .
H34B H 0.313430 0.796467 0.551754 0.060 Uiso 1 1 calc GR . . . .
H34C H 0.301569 0.688273 0.541162 0.060 Uiso 1 1 calc GR . . . .
C35 C 0.5490(6) 0.7495(3) 0.1549(3) 0.0437(11) Uani 1 1 d . . . . .
H35A H 0.428423 0.745837 0.160225 0.066 Uiso 1 1 calc GR . . . .
H35B H 0.610847 0.696796 0.119161 0.066 Uiso 1 1 calc GR . . . .
H35C H 0.591877 0.806219 0.122088 0.066 Uiso 1 1 calc GR . . . .
C36 C 0.9412(5) 0.7459(3) 0.3603(3) 0.0440(11) Uani 1 1 d . . . . .
H36A H 0.959823 0.802771 0.389570 0.066 Uiso 1 1 calc GR . . . .
H36B H 1.020963 0.740450 0.297091 0.066 Uiso 1 1 calc GR . . . .
H36C H 0.958842 0.693519 0.399155 0.066 Uiso 1 1 calc GR . . . .
C37 C 0.4712(4) 0.7492(3) 0.8360(2) 0.0300(8) Uani 1 1 d . . . . .
H37A H 0.462310 0.694385 0.877164 0.036 Uiso 1 1 calc R . . . .
H37B H 0.459869 0.803728 0.876586 0.036 Uiso 1 1 calc R . . . .
C38 C 0.3218(5) 0.7516(3) 0.7920(3) 0.0388(9) Uani 1 1 d . . . . .
H38A H 0.329070 0.805358 0.750811 0.058 Uiso 1 1 calc GR . . . .
H38B H 0.214823 0.754922 0.842460 0.058 Uiso 1 1 calc GR . . . .
H38C H 0.326902 0.695876 0.755043 0.058 Uiso 1 1 calc GR . . . .
C39 C 0.8834(5) 0.7452(3) 0.8023(2) 0.0334(9) Uani 1 1 d . . . . .
H39A H 0.926484 0.681350 0.805009 0.040 Uiso 1 1 calc R . . . .
H39B H 0.976514 0.781096 0.762180 0.040 Uiso 1 1 calc R . . . .
C40 C 0.8286(5) 0.7855(3) 0.9029(3) 0.0405(10) Uani 1 1 d . . . . .
H40A H 0.796183 0.850491 0.899782 0.061 Uiso 1 1 calc GR . . . .
H40B H 0.922726 0.779227 0.930824 0.061 Uiso 1 1 calc GR . . . .
H40C H 0.731972 0.752467 0.941831 0.061 Uiso 1 1 calc GR . . . .

loop_
_atom_site_aniso_label
_atom_site_aniso_U_11
_atom_site_aniso_U_22
_atom_site_aniso_U_33
_atom_site_aniso_U_23
_atom_site_aniso_U_13
_atom_site_aniso_U_12
Al1 0.0291(6) 0.0302(6) 0.0248(6) -0.0010(4) -0.0096(5) -0.0016(5)
N1 0.0301(19) 0.0305(17) 0.0237(17) 0.0020(12) -0.0085(14) -0.0020(14)
N2 0.0311(19) 0.0307(17) 0.0230(17) -0.0028(12) -0.0079(14) -0.0012(14)
C1 0.032(2) 0.0280(19) 0.029(2) 0.0016(15) -0.0091(18) -0.0029(17)
C2 0.044(3) 0.030(2) 0.039(2) 0.0027(16) -0.018(2) -0.0017(19)
C3 0.041(3) 0.037(2) 0.027(2) 0.0037(16) -0.0140(19) -0.0040(19)
C4 0.030(2) 0.032(2) 0.025(2) 0.0043(14) -0.0088(16) -0.0022(17)
C5 0.0212(19) 0.040(2) 0.0295(19) -0.0004(16) -0.0070(15) -0.0025(17)
C6 0.030(2) 0.034(2) 0.024(2) -0.0042(14) -0.0078(16) -0.0020(17)
C7 0.039(3) 0.035(2) 0.030(2) -0.0028(16) -0.0131(19) -0.0015(18)
C8 0.047(3) 0.028(2) 0.036(2) -0.0040(16) -0.013(2) -0.0028(19)
C9 0.032(2) 0.0270(19) 0.028(2) -0.0032(14) -0.0065(17) 0.0007(17)
C10 0.038(3) 0.030(2) 0.031(2) 0.0010(15) -0.0104(19) -0.0022(18)
C11 0.036(3) 0.031(2) 0.031(2) 0.0000(15) -0.0053(19) -0.0053(18)
C12 0.031(2) 0.037(2) 0.038(2) -0.0004(16) -0.0135(19) -0.0049(18)
C13 0.039(3) 0.032(2) 0.027(2) -0.0030(15) -0.0105(18) -0.0045(18)
C14 0.037(2) 0.032(2) 0.031(2) -0.0025(15) -0.0107(19) 0.0007(18)
C15 0.033(2) 0.029(2) 0.034(2) -0.0008(15) -0.0088(18) -0.0025(17)
C16 0.037(3) 0.047(3) 0.035(2) -0.0045(18) -0.004(2) -0.002(2)
C17 0.044(3) 0.050(3) 0.038(3) -0.0071(19) -0.015(2) -0.005(2)
C18 0.033(2) 0.036(2) 0.041(3) -0.0006(17) -0.013(2) -0.0038(18)
C19 0.035(2) 0.032(2) 0.030(2) -0.0019(15) -0.0093(18) -0.0023(17)
C20 0.033(2) 0.0313(19) 0.027(2) -0.0019(14) -0.0044(18) -0.0003(17)
C21 0.032(2) 0.036(2) 0.034(2) -0.0010(16) -0.0079(18) 0.0005(18)
C22 0.035(2) 0.030(2) 0.030(2) 0.0016(15) -0.0087(18) -0.0015(17)
C23 0.037(3) 0.034(2) 0.032(2) -0.0003(16) -0.0079(19) -0.0018(18)
C24 0.031(2) 0.0279(19) 0.034(2) -0.0010(15) -0.0124(18) -0.0011(17)
C25 0.033(3) 0.051(3) 0.033(2) 0.0012(18) -0.0042(19) 0.002(2)
C26 0.046(3) 0.041(2) 0.037(3) 0.0060(18) -0.015(2) -0.001(2)
C27 0.035(3) 0.037(2) 0.041(3) 0.0004(17) -0.014(2) -0.0002(19)
C28 0.034(2) 0.0281(18) 0.0245(18) 0.0003(14) -0.0089(16) -0.0034(17)
C29 0.034(2) 0.0301(19) 0.0266(19) -0.0012(14) -0.0068(16) -0.0006(17)
C30 0.037(2) 0.036(2) 0.037(2) -0.0031(16) -0.0161(18) -0.0008(19)
C31 0.046(3) 0.031(2) 0.029(2) 0.0004(15) -0.0144(18) -0.0037(19)
C32 0.042(2) 0.036(2) 0.030(2) -0.0005(16) -0.0068(17) -0.0014(19)
C33 0.033(2) 0.038(2) 0.028(2) 0.0010(16) -0.0106(17) -0.0029(18)
C34 0.034(2) 0.051(3) 0.035(2) -0.0029(18) -0.0077(18) -0.001(2)
C35 0.063(3) 0.042(2) 0.032(2) -0.0016(17) -0.023(2) -0.001(2)
C36 0.032(2) 0.062(3) 0.036(2) -0.003(2) -0.0067(18) -0.004(2)
C37 0.027(2) 0.034(2) 0.0244(18) 0.0005(14) 0.0000(15) -0.0007(17)
C38 0.031(2) 0.048(2) 0.037(2) 0.0033(18) -0.0083(17) 0.000(2)
C39 0.034(2) 0.041(2) 0.029(2) -0.0052(16) -0.0147(17) 0.0020(18)
C40 0.049(3) 0.047(2) 0.032(2) -0.0057(18) -0.0208(19) 0.001(2)

loop_
_atom_type_symbol
_atom_type_description
_atom_type_scat_dispersion_real
_atom_type_scat_dispersion_imag
_atom_type_scat_source
C C 0.0181 0.0091 'International Tables Vol C Tables 4.2.6.8 and 6.1.1.4'
H H 0.0000 0.0000 'International Tables Vol C Tables 4.2.6.8 and 6.1.1.4'
Al Al 0.2130 0.2455 'International Tables Vol C Tables 4.2.6.8 and 6.1.1.4'
N N 0.0311 0.0180 'International Tables Vol C Tables 4.2.6.8 and 6.1.1.4'

loop_
_geom_angle_atom_site_label_1
_geom_angle_atom_site_label_2
_geom_angle_atom_site_label_3
_geom_angle
_geom_angle_site_symmetry_1
_geom_angle_site_symmetry_3
_geom_angle_publ_flag
N1 Al1 N2 94.39(13) . . ?
N1 Al1 C37 107.57(16) . . ?
N1 Al1 C39 115.21(17) . . ?
N2 Al1 C37 107.62(16) . . ?
N2 Al1 C39 115.47(16) . . ?
C37 Al1 C39 114.54(16) . . ?
C1 N1 Al1 129.2(2) . . ?
C1 N1 C4 105.5(3) . . ?
C4 N1 Al1 124.4(2) . . ?
C6 N2 Al1 124.0(2) . . ?
C9 N2 Al1 128.4(3) . . ?
C9 N2 C6 106.3(3) . . ?
N1 C1 C2 111.6(3) . . ?
N1 C1 C10 122.1(3) . . ?
C2 C1 C10 126.2(3) . . ?
C1 C2 H2 126.7 . . ?
C3 C2 C1 106.7(3) . . ?
C3 C2 H2 126.7 . . ?
C2 C3 H3 126.2 . . ?
C2 C3 C4 107.6(4) . . ?
C4 C3 H3 126.2 . . ?
C3 C4 N1 108.5(3) . . ?
C5 C4 N1 124.0(3) . . ?
C5 C4 C3 127.5(4) . . ?
C4 C5 C6 126.3(3) . . ?
C4 C5 C28 116.8(3) . . ?
C6 C5 C28 116.8(3) . . ?
C5 C6 N2 124.1(3) . . ?
C5 C6 C7 127.8(4) . . ?
C7 C6 N2 108.1(3) . . ?
C6 C7 H7 126.1 . . ?
C8 C7 C6 107.8(4) . . ?
C8 C7 H7 126.1 . . ?
C7 C8 H8 126.6 . . ?
C7 C8 C9 106.9(4) . . ?
C9 C8 H8 126.6 . . ?
N2 C9 C8 110.9(3) . . ?
N2 C9 C19 122.4(3) . . ?
C8 C9 C19 126.7(3) . . ?
C11 C10 C1 118.6(4) . . ?
C11 C10 C15 120.9(4) . . ?
C15 C10 C1 120.3(4) . . ?
C10 C11 C16 121.0(4) . . ?
C12 C11 C10 118.8(4) . . ?
C12 C11 C16 120.2(4) . . ?
C11 C12 H12 119.2 . . ?
C11 C12 C13 121.7(4) . . ?
C13 C12 H12 119.2 . . ?
C12 C13 C17 120.2(4) . . ?
C14 C13 C12 118.6(4) . . ?
C14 C13 C17 121.2(4) . . ?
C13 C14 H14 119.2 . . ?
C13 C14 C15 121.6(4) . . ?
C15 C14 H14 119.2 . . ?
C10 C15 C14 118.4(4) . . ?
C10 C15 C18 121.4(4) . . ?
C14 C15 C18 120.1(4) . . ?
C11 C16 H16A 109.5 . . ?
C11 C16 H16B 109.5 . . ?
C11 C16 H16C 109.5 . . ?
H16A C16 H16B 109.5 . . ?
H16A C16 H16C 109.5 . . ?
H16B C16 H16C 109.5 . . ?
C13 C17 H17A 109.5 . . ?
C13 C17 H17B 109.5 . . ?
C13 C17 H17C 109.5 . . ?
H17A C17 H17B 109.5 . . ?
H17A C17 H17C 109.5 . . ?
H17B C17 H17C 109.5 . . ?
C15 C18 H18A 109.5 . . ?
C15 C18 H18B 109.5 . . ?
C15 C18 H18C 109.5 . . ?
H18A C18 H18B 109.5 . . ?
H18A C18 H18C 109.5 . . ?
H18B C18 H18C 109.5 . . ?
C20 C19 C9 119.4(4) . . ?
C24 C19 C9 120.1(4) . . ?
C24 C19 C20 120.3(4) . . ?
C19 C20 C25 120.8(4) . . ?
C21 C20 C19 119.0(4) . . ?
C21 C20 C25 120.1(4) . . ?
C20 C21 H21 119.2 . . ?
C22 C21 C20 121.5(4) . . ?
C22 C21 H21 119.2 . . ?
C21 C22 C26 120.0(4) . . ?
C23 C22 C21 118.6(4) . . ?
C23 C22 C26 121.4(4) . . ?
C22 C23 H23 119.2 . . ?
C22 C23 C24 121.6(4) . . ?
C24 C23 H23 119.2 . . ?
C19 C24 C23 119.0(4) . . ?
C19 C24 C27 120.5(4) . . ?
C23 C24 C27 120.5(4) . . ?
C20 C25 H25A 109.5 . . ?
C20 C25 H25B 109.5 . . ?
C20 C25 H25C 109.5 . . ?
H25A C25 H25B 109.5 . . ?
H25A C25 H25C 109.5 . . ?
H25B C25 H25C 109.5 . . ?
C22 C26 H26A 109.5 . . ?
C22 C26 H26B 109.5 . . ?
C22 C26 H26C 109.5 . . ?
H26A C26 H26B 109.5 . . ?
H26A C26 H26C 109.5 . . ?
H26B C26 H26C 109.5 . . ?
C24 C27 H27A 109.5 . . ?
C24 C27 H27B 109.5 . . ?
C24 C27 H27C 109.5 . . ?
H27A C27 H27B 109.5 . . ?
H27A C27 H27C 109.5 . . ?
H27B C27 H27C 109.5 . . ?
C29 C28 C5 120.5(3) . . ?
C29 C28 C33 120.9(3) . . ?
C33 C28 C5 118.6(3) . . ?
C28 C29 C30 119.3(4) . . ?
C28 C29 C34 120.8(3) . . ?
C30 C29 C34 119.9(4) . . ?
C29 C30 H30 119.6 . . ?
C31 C30 C29 120.7(4) . . ?
C31 C30 H30 119.6 . . ?
C30 C31 C35 120.6(4) . . ?
C32 C31 C30 119.1(4) . . ?
C32 C31 C35 120.3(4) . . ?
C31 C32 H32 119.2 . . ?
C31 C32 C33 121.6(4) . . ?
C33 C32 H32 119.2 . . ?
C28 C33 C36 122.4(3) . . ?
C32 C33 C28 118.4(4) . . ?
C32 C33 C36 119.2(4) . . ?
C29 C34 H34A 109.5 . . ?
C29 C34 H34B 109.5 . . ?
C29 C34 H34C 109.5 . . ?
H34A C34 H34B 109.5 . . ?
H34A C34 H34C 109.5 . . ?
H34B C34 H34C 109.5 . . ?
C31 C35 H35A 109.5 . . ?
C31 C35 H35B 109.5 . . ?
C31 C35 H35C 109.5 . . ?
H35A C35 H35B 109.5 . . ?
H35A C35 H35C 109.5 . . ?
H35B C35 H35C 109.5 . . ?
C33 C36 H36A 109.5 . . ?
C33 C36 H36B 109.5 . . ?
C33 C36 H36C 109.5 . . ?
H36A C36 H36B 109.5 . . ?
H36A C36 H36C 109.5 . . ?
H36B C36 H36C 109.5 . . ?
Al1 C37 H37A 108.5 . . ?
Al1 C37 H37B 108.5 . . ?
H37A C37 H37B 107.5 . . ?
C38 C37 Al1 115.2(2) . . ?
C38 C37 H37A 108.5 . . ?
C38 C37 H37B 108.5 . . ?
C37 C38 H38A 109.5 . . ?
C37 C38 H38B 109.5 . . ?
C37 C38 H38C 109.5 . . ?
H38A C38 H38B 109.5 . . ?
H38A C38 H38C 109.5 . . ?
H38B C38 H38C 109.5 . . ?
Al1 C39 H39A 109.2 . . ?
Al1 C39 H39B 109.2 . . ?
H39A C39 H39B 107.9 . . ?
C40 C39 Al1 111.9(3) . . ?
C40 C39 H39A 109.2 . . ?
C40 C39 H39B 109.2 . . ?
C39 C40 H40A 109.5 . . ?
C39 C40 H40B 109.5 . . ?
C39 C40 H40C 109.5 . . ?
H40A C40 H40B 109.5 . . ?
H40A C40 H40C 109.5 . . ?
H40B C40 H40C 109.5 . . ?

loop_
_geom_bond_atom_site_label_1
_geom_bond_atom_site_label_2
_geom_bond_distance
_geom_bond_site_symmetry_2
_geom_bond_publ_flag
Al1 N1 1.928(3) . ?
Al1 N2 1.932(3) . ?
Al1 C37 1.956(4) . ?
Al1 C39 1.962(4) . ?
N1 C1 1.357(4) . ?
N1 C4 1.417(5) . ?
N2 C6 1.416(5) . ?
N2 C9 1.359(4) . ?
C1 C2 1.402(5) . ?
C1 C10 1.490(5) . ?
C2 H2 0.9500 . ?
C2 C3 1.378(5) . ?
C3 H3 0.9500 . ?
C3 C4 1.415(5) . ?
C4 C5 1.386(5) . ?
C5 C6 1.391(5) . ?
C5 C28 1.518(5) . ?
C6 C7 1.409(5) . ?
C7 H7 0.9500 . ?
C7 C8 1.383(5) . ?
C8 H8 0.9500 . ?
C8 C9 1.401(5) . ?
C9 C19 1.486(5) . ?
C10 C11 1.398(6) . ?
C10 C15 1.400(5) . ?
C11 C12 1.393(5) . ?
C11 C16 1.511(5) . ?
C12 H12 0.9500 . ?
C12 C13 1.393(5) . ?
C13 C14 1.383(5) . ?
C13 C17 1.515(5) . ?
C14 H14 0.9500 . ?
C14 C15 1.405(5) . ?
C15 C18 1.511(5) . ?
C16 H16A 0.9800 . ?
C16 H16B 0.9800 . ?
C16 H16C 0.9800 . ?
C17 H17A 0.9800 . ?
C17 H17B 0.9800 . ?
C17 H17C 0.9800 . ?
C18 H18A 0.9800 . ?
C18 H18B 0.9800 . ?
C18 H18C 0.9800 . ?
C19 C20 1.403(6) . ?
C19 C24 1.397(5) . ?
C20 C21 1.397(5) . ?
C20 C25 1.510(5) . ?
C21 H21 0.9500 . ?
C21 C22 1.392(5) . ?
C22 C23 1.384(6) . ?
C22 C26 1.517(5) . ?
C23 H23 0.9500 . ?
C23 C24 1.404(5) . ?
C24 C27 1.520(5) . ?
C25 H25A 0.9800 . ?
C25 H25B 0.9800 . ?
C25 H25C 0.9800 . ?
C26 H26A 0.9800 . ?
C26 H26B 0.9800 . ?
C26 H26C 0.9800 . ?
C27 H27A 0.9800 . ?
C27 H27B 0.9800 . ?
C27 H27C 0.9800 . ?
C28 C29 1.390(5) . ?
C28 C33 1.403(5) . ?
C29 C30 1.401(5) . ?
C29 C34 1.508(5) . ?
C30 H30 0.9500 . ?
C30 C31 1.391(5) . ?
C31 C32 1.384(5) . ?
C31 C35 1.512(5) . ?
C32 H32 0.9500 . ?
C32 C33 1.400(5) . ?
C33 C36 1.521(5) . ?
C34 H34A 0.9800 . ?
C34 H34B 0.9800 . ?
C34 H34C 0.9800 . ?
C35 H35A 0.9800 . ?
C35 H35B 0.9800 . ?
C35 H35C 0.9800 . ?
C36 H36A 0.9800 . ?
C36 H36B 0.9800 . ?
C36 H36C 0.9800 . ?
C37 H37A 0.9900 . ?
C37 H37B 0.9900 . ?
C37 C38 1.549(4) . ?
C38 H38A 0.9800 . ?
C38 H38B 0.9800 . ?
C38 H38C 0.9800 . ?
C39 H39A 0.9900 . ?
C39 H39B 0.9900 . ?
C39 C40 1.543(4) . ?
C40 H40A 0.9800 . ?
C40 H40B 0.9800 . ?
C40 H40C 0.9800 . ?

loop_
_geom_torsion_atom_site_label_1
_geom_torsion_atom_site_label_2
_geom_torsion_atom_site_label_3
_geom_torsion_atom_site_label_4
_geom_torsion
_geom_torsion_site_symmetry_1
_geom_torsion_site_symmetry_2
_geom_torsion_site_symmetry_3
_geom_torsion_site_symmetry_4
_geom_torsion_publ_flag
Al1 N1 C1 C2 -168.3(3) . . . . ?
Al1 N1 C1 C10 14.6(6) . . . . ?
Al1 N1 C4 C3 169.6(3) . . . . ?
Al1 N1 C4 C5 -11.3(6) . . . . ?
Al1 N2 C6 C5 13.1(6) . . . . ?
Al1 N2 C6 C7 -167.1(3) . . . . ?
Al1 N2 C9 C8 166.3(3) . . . . ?
Al1 N2 C9 C19 -16.1(6) . . . . ?
N1 C1 C2 C3 -1.3(5) . . . . ?
N1 C1 C10 C11 85.6(5) . . . . ?
N1 C1 C10 C15 -99.6(5) . . . . ?
N1 C4 C5 C6 0.7(6) . . . . ?
N1 C4 C5 C28 -176.0(4) . . . . ?
N2 C6 C7 C8 -0.5(5) . . . . ?
N2 C9 C19 C20 -82.1(5) . . . . ?
N2 C9 C19 C24 102.4(5) . . . . ?
C1 N1 C4 C3 -0.4(4) . . . . ?
C1 N1 C4 C5 178.7(4) . . . . ?
C1 C2 C3 C4 0.9(5) . . . . ?
C1 C10 C11 C12 176.1(3) . . . . ?
C1 C10 C11 C16 -2.6(6) . . . . ?
C1 C10 C15 C14 -176.6(4) . . . . ?
C1 C10 C15 C18 0.6(6) . . . . ?
C2 C1 C10 C11 -91.1(6) . . . . ?
C2 C1 C10 C15 83.8(6) . . . . ?
C2 C3 C4 N1 -0.3(5) . . . . ?
C2 C3 C4 C5 -179.4(4) . . . . ?
C3 C4 C5 C6 179.7(4) . . . . ?
C3 C4 C5 C28 2.9(6) . . . . ?
C4 N1 C1 C2 1.0(5) . . . . ?
C4 N1 C1 C10 -176.0(4) . . . . ?
C4 C5 C6 N2 -1.7(6) . . . . ?
C4 C5 C6 C7 178.5(4) . . . . ?
C4 C5 C28 C29 -92.7(5) . . . . ?
C4 C5 C28 C33 87.3(5) . . . . ?
C5 C6 C7 C8 179.3(4) . . . . ?
C5 C28 C29 C30 179.7(3) . . . . ?
C5 C28 C29 C34 -0.5(6) . . . . ?
C5 C28 C33 C32 -179.8(3) . . . . ?
C5 C28 C33 C36 0.5(6) . . . . ?
C6 N2 C9 C8 -1.1(5) . . . . ?
C6 N2 C9 C19 176.5(4) . . . . ?
C6 C5 C28 C29 90.3(5) . . . . ?
C6 C5 C28 C33 -89.8(5) . . . . ?
C6 C7 C8 C9 -0.2(5) . . . . ?
C7 C8 C9 N2 0.8(5) . . . . ?
C7 C8 C9 C19 -176.7(4) . . . . ?
C8 C9 C19 C20 95.1(5) . . . . ?
C8 C9 C19 C24 -80.3(6) . . . . ?
C9 N2 C6 C5 -178.8(4) . . . . ?
C9 N2 C6 C7 1.0(4) . . . . ?
C9 C19 C20 C21 -176.8(3) . . . . ?
C9 C19 C20 C25 3.9(6) . . . . ?
C9 C19 C24 C23 176.5(3) . . . . ?
C9 C19 C24 C27 -1.2(6) . . . . ?
C10 C1 C2 C3 175.7(4) . . . . ?
C10 C11 C12 C13 -0.4(6) . . . . ?
C11 C10 C15 C14 -1.8(6) . . . . ?
C11 C10 C15 C18 175.4(4) . . . . ?
C11 C12 C13 C14 0.2(6) . . . . ?
C11 C12 C13 C17 -178.4(4) . . . . ?
C12 C13 C14 C15 -0.8(6) . . . . ?
C13 C14 C15 C10 1.6(6) . . . . ?
C13 C14 C15 C18 -175.6(4) . . . . ?
C15 C10 C11 C12 1.2(6) . . . . ?
C15 C10 C11 C16 -177.4(4) . . . . ?
C16 C11 C12 C13 178.3(4) . . . . ?
C17 C13 C14 C15 177.8(4) . . . . ?
C19 C20 C21 C22 0.8(6) . . . . ?
C20 C19 C24 C23 1.1(6) . . . . ?
C20 C19 C24 C27 -176.6(4) . . . . ?
C20 C21 C22 C23 0.1(6) . . . . ?
C20 C21 C22 C26 179.5(4) . . . . ?
C21 C22 C23 C24 -0.3(6) . . . . ?
C22 C23 C24 C19 -0.2(6) . . . . ?
C22 C23 C24 C27 177.4(4) . . . . ?
C24 C19 C20 C21 -1.3(6) . . . . ?
C24 C19 C20 C25 179.4(4) . . . . ?
C25 C20 C21 C22 -179.9(4) . . . . ?
C26 C22 C23 C24 -179.7(4) . . . . ?
C28 C5 C6 N2 175.0(4) . . . . ?
C28 C5 C6 C7 -4.8(6) . . . . ?
C28 C29 C30 C31 0.0(6) . . . . ?
C29 C28 C33 C32 0.2(6) . . . . ?
C29 C28 C33 C36 -179.5(4) . . . . ?
C29 C30 C31 C32 0.3(6) . . . . ?
C29 C30 C31 C35 -180.0(3) . . . . ?
C30 C31 C32 C33 -0.4(6) . . . . ?
C31 C32 C33 C28 0.2(6) . . . . ?
C31 C32 C33 C36 179.9(4) . . . . ?
C33 C28 C29 C30 -0.3(6) . . . . ?
C33 C28 C29 C34 179.5(4) . . . . ?
C34 C29 C30 C31 -179.8(4) . . . . ?
C35 C31 C32 C33 179.9(4) . . . . ?

loop_
_twin_individual_id
_twin_individual_mass_fraction_refined
1 0.4890(10)
2 0.5110(10)
